data_4084755
loop_
_publ_author_name
'Morales-Becerril, Ill\'an'
'Flores-\'Alamo, Marcos'
'Tlahuext-Aca, Adri\'an'
'Ar\'evalo, Alma'
'Garc\'ia, Juventino J.'

_publ_section_title
;
 Synthesis of Low-Valent Nickel Complexes in Aqueous Media, Mechanistic
 Insights, and Selected Applications
;
_journal_issue 23
_journal_name_full Organometallics
_journal_page_first 6796
_journal_paper_doi 10.1021/om500767p
_journal_volume 33
_journal_year 2014
_chemical_formula_moiety 'C28 H66 Ni2 O2 P4, 2(F6 P)'
_chemical_formula_sum 'C28 H66 F12 Ni2 O2 P6'
_chemical_formula_weight 966.04
_chemical_name_systematic
;
 ?
;
_space_group_IT_number 14
_symmetry_cell_setting monoclinic
_symmetry_Int_Tables_number 14
_symmetry_space_group_name_Hall '-P 2ybc'
_symmetry_space_group_name_H-M 'P 1 21/c 1'
_atom_sites_solution_hydrogens mixed
_audit_conform_dict_location ftp://ftp.iucr.org/pub/cif_core.dic
_audit_conform_dict_name cif_core.dic
_audit_conform_dict_version 2.4.3
_audit_creation_date 2014-07-17T12:11:23-00:00
_audit_creation_method 'WinGX routine CIF_UPDATE'
_cell_angle_alpha 90
_cell_angle_beta 109.027(3)
_cell_angle_gamma 90
_cell_formula_units_Z 2
_cell_length_a 8.7486(3)
_cell_length_b 21.4248(6)
_cell_length_c 12.2178(4)
_cell_measurement_reflns_used 4226
_cell_measurement_temperature 105(2)
_cell_measurement_theta_max 67.984
_cell_measurement_theta_min 3.8239
_cell_volume 2164.95(13)
_computing_cell_refinement
;
        CrysAlisPro, Agilent Technologies,
        Version 1.171.35.19 (release 27-10-2011 CrysAlis171 .NET)
        (compiled Oct 27 2011,15:02:11)
;
_computing_data_collection
;
        CrysAlisPro, Agilent Technologies,
        Version 1.171.35.19 (release 27-10-2011 CrysAlis171 .NET)
        (compiled Oct 27 2011,15:02:11)
;
_computing_data_reduction
;
        CrysAlisPro, Agilent Technologies,
        Version 1.171.35.19 (release 27-10-2011 CrysAlis171 .NET)
        (compiled Oct 27 2011,15:02:11)
;
_computing_structure_refinement 'SHELXL-2013 (Sheldrick, 2013)'
_diffrn_ambient_temperature 105(2)
_diffrn_detector_area_resol_mean 10.4685
_diffrn_measured_fraction_theta_full 1
_diffrn_measured_fraction_theta_max 1
_diffrn_measurement_device_type 'Xcalibur, Atlas, Gemini'
_diffrn_measurement_method '\w scans'
_diffrn_orient_matrix_UB_11 -0.0435843
_diffrn_orient_matrix_UB_12 0.0125533
_diffrn_orient_matrix_UB_13 -0.1307268
_diffrn_orient_matrix_UB_21 0.0179532
_diffrn_orient_matrix_UB_22 -0.0701316
_diffrn_orient_matrix_UB_23 -0.0212081
_diffrn_orient_matrix_UB_31 -0.1801429
_diffrn_orient_matrix_UB_32 -0.0099811
_diffrn_orient_matrix_UB_33 -0.0153074
_diffrn_radiation_monochromator graphite
_diffrn_radiation_type CuK\a
_diffrn_radiation_wavelength 1.54184
_diffrn_reflns_av_R_equivalents 0.0431
_diffrn_reflns_av_unetI/netI 0.1046
_diffrn_reflns_Laue_measured_fraction_full 1
_diffrn_reflns_Laue_measured_fraction_max 1
_diffrn_reflns_limit_h_max 6
_diffrn_reflns_limit_h_min -10
_diffrn_reflns_limit_k_max 25
_diffrn_reflns_limit_k_min -25
_diffrn_reflns_limit_l_max 14
_diffrn_reflns_limit_l_min -13
_diffrn_reflns_number 13910
_diffrn_reflns_point_group_measured_fraction_full 1
_diffrn_reflns_point_group_measured_fraction_max 1
_diffrn_reflns_theta_full 67.684
_diffrn_reflns_theta_max 68.102
_diffrn_reflns_theta_min 4.127
_exptl_absorpt_coefficient_mu 3.875
_exptl_absorpt_correction_T_max 0.714
_exptl_absorpt_correction_T_min 0.518
_exptl_absorpt_correction_type analytical
_exptl_absorpt_process_details
;
        CrysAlisPro, Agilent Technologies,
        Version 1.171.35.19 (release 27-10-2011 CrysAlis171 .NET)
        (compiled Oct 27 2011,15:02:11)
Analytical numeric absorption correction using a multifaceted crystal
                        model based on expressions derived by R.C. Clark & J.S.
        (Clark, R. C. & Reid, J. S. (1995). Acta Cryst. A51, 887-897)
;
_exptl_crystal_colour yellow
_exptl_crystal_density_diffrn 1.482
_exptl_crystal_description prism
_exptl_crystal_F_000 1008
_exptl_crystal_size_max 0.26
_exptl_crystal_size_mid 0.15
_exptl_crystal_size_min 0.11
_refine_diff_density_max 0.958
_refine_diff_density_min -0.84
_refine_diff_density_rms 0.08
_refine_ls_extinction_method none
_refine_ls_goodness_of_fit_ref 1.026
_refine_ls_hydrogen_treatment mixed
_refine_ls_matrix_type full
_refine_ls_number_parameters 241
_refine_ls_number_reflns 3953
_refine_ls_number_restraints 7
_refine_ls_restrained_S_all 1.025
_refine_ls_R_factor_all 0.0618
_refine_ls_R_factor_gt 0.0448
_refine_ls_shift/su_max 0
_refine_ls_shift/su_mean 0
_refine_ls_structure_factor_coef Fsqd
_refine_ls_weighting_details 'w=1/[\s^2^(Fo^2^)+(0.0450P)^2^+4.7025P] where P=(Fo^2^+2Fc^2^)/3'
_refine_ls_weighting_scheme calc
_refine_ls_wR_factor_gt 0.1044
_refine_ls_wR_factor_ref 0.1149
_reflns_number_gt 3121
_reflns_number_total 3953
_reflns_threshold_expression 'I > 2\s(I)'
_cod_data_source_file om500767p_si_002.cif
_cod_data_source_block 2b-imb089e
_cod_depositor_comments 'Adding full bibliography for 4084755--4084760.cif.'
_cod_original_cell_volume 2164.95(12)
_cod_original_sg_symbol_H-M 'P 21/c'
_cod_database_code 4084755
_shelx_estimated_absorpt_t_min 0.432
_shelx_estimated_absorpt_t_max 0.675

loop_
_symmetry_equiv_pos_as_xyz
'x, y, z'
'-x, y+1/2, -z+1/2'
'-x, -y, -z'
'x, -y-1/2, z-1/2'

loop_
_atom_site_label
_atom_site_type_symbol
_atom_site_fract_x
_atom_site_fract_y
_atom_site_fract_z
_atom_site_U_iso_or_equiv
_atom_site_adp_type
_atom_site_occupancy
_atom_site_calc_flag
_atom_site_disorder_assembly
_atom_site_disorder_group
C1 C 0.3013(4) 0.19381(15) 0.3265(3) 0.0213(7) Uani 1 d . .
H1A H 0.2558 0.233 0.346 0.026 Uiso 1 calc . .
H1B H 0.3721 0.2047 0.2806 0.026 Uiso 1 calc . .
C2 C 0.1632(4) 0.15138(15) 0.2546(3) 0.0219(7) Uani 1 d . .
H2A H 0.1294 0.164 0.1722 0.026 Uiso 1 calc . .
H2B H 0.069 0.1556 0.282 0.026 Uiso 1 calc . .
C3 C 0.6230(4) 0.18841(17) 0.5040(4) 0.0307(8) Uani 1 d . .
H3 H 0.6863 0.1691 0.5797 0.037 Uiso 1 calc . .
C4 C 0.7093(5) 0.1718(2) 0.4173(4) 0.0480(12) Uani 1 d . .
H4A H 0.652 0.191 0.3422 0.072 Uiso 1 calc . .
H4B H 0.7106 0.1264 0.4085 0.072 Uiso 1 calc . .
H4C H 0.8206 0.1875 0.4456 0.072 Uiso 1 calc . .
C5 C 0.6222(5) 0.25912(18) 0.5236(4) 0.0377(9) Uani 1 d . .
H5A H 0.7332 0.275 0.5464 0.056 Uiso 1 calc . .
H5B H 0.5759 0.2679 0.585 0.056 Uiso 1 calc . .
H5C H 0.557 0.2796 0.4518 0.056 Uiso 1 calc . .
C6 C 0.3310(4) 0.17789(15) 0.5710(3) 0.0239(7) Uani 1 d . .
H6 H 0.3268 0.2245 0.5708 0.029 Uiso 1 calc . .
C7 C 0.1589(5) 0.1542(2) 0.5429(4) 0.0369(9) Uani 1 d . .
H7A H 0.159 0.1085 0.5431 0.055 Uiso 1 calc . .
H7B H 0.0934 0.1694 0.4663 0.055 Uiso 1 calc . .
H7C H 0.1132 0.1695 0.6012 0.055 Uiso 1 calc . .
C8 C 0.4351(5) 0.1574(2) 0.6918(3) 0.0418(10) Uani 1 d . .
H8A H 0.383 0.1699 0.7482 0.063 Uiso 1 calc . .
H8B H 0.5417 0.1772 0.7115 0.063 Uiso 1 calc . .
H8C H 0.4477 0.1119 0.6934 0.063 Uiso 1 calc . .
C9 C 0.3004(4) 0.05382(17) 0.1437(3) 0.0252(7) Uani 1 d . .
H9 H 0.2016 0.0527 0.0734 0.03 Uiso 1 calc . .
C10 C 0.4106(5) 0.10517(19) 0.1239(4) 0.0342(9) Uani 1 d . .
H10A H 0.5073 0.1087 0.1924 0.051 Uiso 1 calc . .
H10B H 0.3524 0.145 0.1104 0.051 Uiso 1 calc . .
H10C H 0.4424 0.0946 0.0563 0.051 Uiso 1 calc . .
C11 C 0.3817(5) -0.00995(18) 0.1530(3) 0.0304(8) Uani 1 d . .
H11A H 0.4058 -0.0186 0.0815 0.046 Uiso 1 calc . .
H11B H 0.3091 -0.0422 0.1646 0.046 Uiso 1 calc . .
H11C H 0.4824 -0.0099 0.2187 0.046 Uiso 1 calc . .
C12 C 0.0513(4) 0.02093(16) 0.2450(3) 0.0245(7) Uani 1 d . .
H12 H 0.0801 -0.0217 0.2245 0.029 Uiso 1 calc . .
C13 C -0.0927(5) 0.0430(2) 0.1432(3) 0.0366(9) Uani 1 d . .
H13A H -0.1798 0.0121 0.1272 0.055 Uiso 1 calc . .
H13B H -0.0592 0.0481 0.0746 0.055 Uiso 1 calc . .
H13C H -0.1314 0.0831 0.1625 0.055 Uiso 1 calc . .
C14 C 0.0032(5) 0.01356(19) 0.3537(3) 0.0362(9) Uani 1 d . .
H14A H -0.0313 0.054 0.3748 0.054 Uiso 1 calc . .
H14B H 0.0961 -0.0017 0.4174 0.054 Uiso 1 calc . .
H14C H -0.0859 -0.0164 0.3387 0.054 Uiso 1 calc . .
O1 O 0.5840(3) 0.03421(11) 0.5723(2) 0.0366(7) Uani 1 d . .
Ni1 Ni 0.41618(7) 0.05439(2) 0.43397(5) 0.02060(16) Uani 1 d . .
P1 P 0.42006(10) 0.15386(4) 0.46015(7) 0.01946(19) Uani 1 d . .
P2 P 0.23205(10) 0.06989(4) 0.26906(7) 0.01824(19) Uani 1 d . .
P3 P 0.97838(11) 0.16584(4) 0.84699(8) 0.0256(2) Uani 1 d . .
F1 F 1.1444(4) 0.1520(2) 0.8315(4) 0.1109(16) Uani 1 d . .
F2 F 0.9983(4) 0.10428(13) 0.9204(2) 0.0694(10) Uani 1 d . .
F3 F 0.8824(4) 0.12676(12) 0.7333(2) 0.0651(9) Uani 1 d . .
F4 F 0.8129(4) 0.1793(2) 0.8615(4) 0.1202(18) Uani 1 d . .
F5 F 1.004(2) 0.2087(8) 0.7530(15) 0.068(2) Uani 0.266(14) d A 1
F5A F 0.9539(9) 0.2306(3) 0.7770(5) 0.068(2) Uani 0.734(14) d A 2
F6 F 1.0702(4) 0.20414(13) 0.9600(2) 0.0674(9) Uani 1 d . .
H1 H 0.653(6) 0.057(3) 0.619(5) 0.101 Uiso 1 d . .

loop_
_atom_site_aniso_label
_atom_site_aniso_U_11
_atom_site_aniso_U_22
_atom_site_aniso_U_33
_atom_site_aniso_U_23
_atom_site_aniso_U_13
_atom_site_aniso_U_12
C1 0.0200(16) 0.0161(15) 0.0255(18) 0.0057(13) 0.0043(14) 0.0008(13)
C2 0.0198(16) 0.0179(16) 0.0260(18) 0.0051(13) 0.0047(14) 0.0037(13)
C3 0.0190(17) 0.0302(19) 0.038(2) -0.0030(16) 0.0020(16) 0.0004(15)
C4 0.020(2) 0.058(3) 0.066(3) -0.016(2) 0.014(2) -0.0021(19)
C5 0.032(2) 0.032(2) 0.044(2) -0.0056(18) 0.0071(18) -0.0091(17)
C6 0.0267(18) 0.0187(16) 0.0257(19) -0.0040(14) 0.0075(15) 0.0079(14)
C7 0.035(2) 0.046(2) 0.034(2) -0.0026(18) 0.0169(18) -0.0035(18)
C8 0.048(3) 0.051(3) 0.025(2) -0.0043(18) 0.0087(18) 0.020(2)
C9 0.0269(18) 0.0317(19) 0.0166(17) 0.0010(14) 0.0067(14) 0.0017(15)
C10 0.041(2) 0.036(2) 0.033(2) 0.0035(17) 0.0217(18) 0.0000(18)
C11 0.032(2) 0.034(2) 0.0258(19) -0.0026(16) 0.0101(16) 0.0032(16)
C12 0.0241(18) 0.0245(18) 0.0247(19) -0.0005(14) 0.0078(15) -0.0046(14)
C13 0.026(2) 0.049(2) 0.030(2) 0.0025(18) 0.0021(16) -0.0130(18)
C14 0.038(2) 0.040(2) 0.032(2) 0.0017(17) 0.0142(18) -0.0110(18)
O1 0.0488(17) 0.0173(12) 0.0265(14) -0.0021(11) -0.0112(12) 0.0100(12)
Ni1 0.0260(3) 0.0159(3) 0.0163(3) 0.0008(2) 0.0019(2) 0.0071(2)
P1 0.0177(4) 0.0165(4) 0.0224(4) 0.0003(3) 0.0042(3) 0.0044(3)
P2 0.0201(4) 0.0175(4) 0.0158(4) 0.0030(3) 0.0039(3) 0.0026(3)
P3 0.0251(5) 0.0245(5) 0.0234(5) 0.0018(4) 0.0028(4) -0.0064(4)
F1 0.059(2) 0.189(5) 0.103(3) 0.013(3) 0.050(2) 0.027(3)
F2 0.106(2) 0.0468(16) 0.0316(14) 0.0120(12) -0.0096(15) -0.0321(16)
F3 0.104(2) 0.0298(13) 0.0308(14) -0.0017(11) -0.0203(14) 0.0069(14)
F4 0.0434(19) 0.173(5) 0.147(4) -0.062(3) 0.034(2) 0.014(2)
F5 0.095(4) 0.022(3) 0.057(3) 0.013(2) -0.018(2) -0.012(3)
F5A 0.095(4) 0.022(3) 0.057(3) 0.013(2) -0.018(2) -0.012(3)
F6 0.088(2) 0.0418(15) 0.0440(16) -0.0093(12) -0.0170(15) -0.0166(15)

loop_
_atom_type_symbol
_atom_type_description
_atom_type_scat_dispersion_real
_atom_type_scat_dispersion_imag
_atom_type_scat_source
C C 0.0181 0.0091 'International Tables Vol C Tables 4.2.6.8 and 6.1.1.4'
H H 0 0 'International Tables Vol C Tables 4.2.6.8 and 6.1.1.4'
O O 0.0492 0.0322 'International Tables Vol C Tables 4.2.6.8 and 6.1.1.4'
Ni Ni -3.0029 0.5091 'International Tables Vol C Tables 4.2.6.8 and 6.1.1.4'
P P 0.2955 0.4335 'International Tables Vol C Tables 4.2.6.8 and 6.1.1.4'
F F 0.0727 0.0534 'International Tables Vol C Tables 4.2.6.8 and 6.1.1.4'

loop_
_exptl_crystal_face_index_h
_exptl_crystal_face_index_k
_exptl_crystal_face_index_l
_exptl_crystal_face_perp_dist
0 14 1 0.0557
0 -14 -1 0.0557
-6 -1 2 0.1251
6 1 -2 0.1251
0 -1 8 0.0754
0 1 -8 0.0754
0 8 6 0.0607
0 -8 -6 0.0607
5 -5 -6 0.0882

loop_
_geom_angle_atom_site_label_1
_geom_angle_atom_site_label_2
_geom_angle_atom_site_label_3
_geom_angle
_geom_angle_site_symmetry_1
_geom_angle_site_symmetry_3
C2 C1 P1 110.1(2) . .
C2 C1 H1A 109.6 . .
P1 C1 H1A 109.6 . .
C2 C1 H1B 109.6 . .
P1 C1 H1B 109.6 . .
H1A C1 H1B 108.2 . .
C1 C2 P2 109.6(2) . .
C1 C2 H2A 109.8 . .
P2 C2 H2A 109.8 . .
C1 C2 H2B 109.8 . .
P2 C2 H2B 109.8 . .
H2A C2 H2B 108.2 . .
C4 C3 C5 111.4(4) . .
C4 C3 P1 110.7(3) . .
C5 C3 P1 113.0(3) . .
C4 C3 H3 107.1 . .
C5 C3 H3 107.1 . .
P1 C3 H3 107.1 . .
C3 C4 H4A 109.5 . .
C3 C4 H4B 109.5 . .
H4A C4 H4B 109.5 . .
C3 C4 H4C 109.5 . .
H4A C4 H4C 109.5 . .
H4B C4 H4C 109.5 . .
C3 C5 H5A 109.5 . .
C3 C5 H5B 109.5 . .
H5A C5 H5B 109.5 . .
C3 C5 H5C 109.5 . .
H5A C5 H5C 109.5 . .
H5B C5 H5C 109.5 . .
C7 C6 C8 111.0(3) . .
C7 C6 P1 111.5(2) . .
C8 C6 P1 111.6(2) . .
C7 C6 H6 107.5 . .
C8 C6 H6 107.5 . .
P1 C6 H6 107.5 . .
C6 C7 H7A 109.5 . .
C6 C7 H7B 109.5 . .
H7A C7 H7B 109.5 . .
C6 C7 H7C 109.5 . .
H7A C7 H7C 109.5 . .
H7B C7 H7C 109.5 . .
C6 C8 H8A 109.5 . .
C6 C8 H8B 109.5 . .
H8A C8 H8B 109.5 . .
C6 C8 H8C 109.5 . .
H8A C8 H8C 109.5 . .
H8B C8 H8C 109.5 . .
C11 C9 C10 110.6(3) . .
C11 C9 P2 111.9(2) . .
C10 C9 P2 112.7(3) . .
C11 C9 H9 107.1 . .
C10 C9 H9 107.1 . .
P2 C9 H9 107.1 . .
C9 C10 H10A 109.5 . .
C9 C10 H10B 109.5 . .
H10A C10 H10B 109.5 . .
C9 C10 H10C 109.5 . .
H10A C10 H10C 109.5 . .
H10B C10 H10C 109.5 . .
C9 C11 H11A 109.5 . .
C9 C11 H11B 109.5 . .
H11A C11 H11B 109.5 . .
C9 C11 H11C 109.5 . .
H11A C11 H11C 109.5 . .
H11B C11 H11C 109.5 . .
C14 C12 C13 110.6(3) . .
C14 C12 P2 112.7(3) . .
C13 C12 P2 113.0(2) . .
C14 C12 H12 106.7 . .
C13 C12 H12 106.7 . .
P2 C12 H12 106.7 . .
C12 C13 H13A 109.5 . .
C12 C13 H13B 109.5 . .
H13A C13 H13B 109.5 . .
C12 C13 H13C 109.5 . .
H13A C13 H13C 109.5 . .
H13B C13 H13C 109.5 . .
C12 C14 H14A 109.5 . .
C12 C14 H14B 109.5 . .
H14A C14 H14B 109.5 . .
C12 C14 H14C 109.5 . .
H14A C14 H14C 109.5 . .
H14B C14 H14C 109.5 . .
Ni1 O1 Ni1 101.64(12) . 3_656
Ni1 O1 H1 130(5) . .
Ni1 O1 H1 127(5) 3_656 .
O1 Ni1 O1 78.36(12) . 3_656
O1 Ni1 P1 97.08(8) . .
O1 Ni1 P1 174.01(9) 3_656 .
O1 Ni1 P2 174.61(9) . .
O1 Ni1 P2 97.20(8) 3_656 .
P1 Ni1 P2 87.55(4) . .
O1 Ni1 Ni1 39.27(8) . 3_656
O1 Ni1 Ni1 39.09(8) 3_656 3_656
P1 Ni1 Ni1 136.23(4) . 3_656
P2 Ni1 Ni1 136.22(4) . 3_656
C3 P1 C1 106.56(17) . .
C3 P1 C6 105.85(17) . .
C1 P1 C6 105.72(16) . .
C3 P1 Ni1 114.18(12) . .
C1 P1 Ni1 110.63(11) . .
C6 P1 Ni1 113.31(12) . .
C2 P2 C12 106.79(16) . .
C2 P2 C9 106.37(16) . .
C12 P2 C9 104.74(16) . .
C2 P2 Ni1 110.97(12) . .
C12 P2 Ni1 113.77(12) . .
C9 P2 Ni1 113.62(12) . .
F4 P3 F5 110.3(9) . .
F4 P3 F1 179.6(3) . .
F5 P3 F1 69.6(9) . .
F4 P3 F2 91.4(3) . .
F5 P3 F2 155.1(9) . .
F1 P3 F2 88.6(2) . .
F4 P3 F6 91.8(2) . .
F5 P3 F6 100.7(6) . .
F1 P3 F6 88.7(2) . .
F2 P3 F6 90.37(15) . .
F4 P3 F3 87.2(2) . .
F5 P3 F3 80.1(6) . .
F1 P3 F3 92.3(2) . .
F2 P3 F3 89.19(14) . .
F6 P3 F3 178.9(2) . .
F4 P3 F5A 86.1(4) . .
F1 P3 F5A 93.9(4) . .
F2 P3 F5A 176.8(4) . .
F6 P3 F5A 87.6(2) . .
F3 P3 F5A 92.8(2) . .
P3 F1 F5 54.9(7) . .
P3 F5 F1 55.4(5) . .

loop_
_geom_bond_atom_site_label_1
_geom_bond_atom_site_label_2
_geom_bond_distance
_geom_bond_site_symmetry_2
C1 C2 1.538(5) .
C1 P1 1.836(3) .
C1 H1A 0.99 .
C1 H1B 0.99 .
C2 P2 1.836(3) .
C2 H2A 0.99 .
C2 H2B 0.99 .
C3 C4 1.530(6) .
C3 C5 1.534(5) .
C3 P1 1.835(4) .
C3 H3 1 .
C4 H4A 0.98 .
C4 H4B 0.98 .
C4 H4C 0.98 .
C5 H5A 0.98 .
C5 H5B 0.98 .
C5 H5C 0.98 .
C6 C7 1.518(5) .
C6 C8 1.524(5) .
C6 P1 1.843(3) .
C6 H6 1 .
C7 H7A 0.98 .
C7 H7B 0.98 .
C7 H7C 0.98 .
C8 H8A 0.98 .
C8 H8B 0.98 .
C8 H8C 0.98 .
C9 C11 1.527(5) .
C9 C10 1.533(5) .
C9 P2 1.849(3) .
C9 H9 1 .
C10 H10A 0.98 .
C10 H10B 0.98 .
C10 H10C 0.98 .
C11 H11A 0.98 .
C11 H11B 0.98 .
C11 H11C 0.98 .
C12 C14 1.526(5) .
C12 C13 1.529(5) .
C12 P2 1.840(3) .
C12 H12 1 .
C13 H13A 0.98 .
C13 H13B 0.98 .
C13 H13C 0.98 .
C14 H14A 0.98 .
C14 H14B 0.98 .
C14 H14C 0.98 .
O1 Ni1 1.893(2) .
O1 Ni1 1.900(3) 3_656
O1 H1 0.84(2) .
Ni1 O1 1.900(3) 3_656
Ni1 P1 2.1534(10) .
Ni1 P2 2.1560(10) .
Ni1 Ni1 2.9401(11) 3_656
P3 F4 1.543(3) .
P3 F5 1.544(17) .
P3 F1 1.553(3) .
P3 F2 1.573(3) .
P3 F6 1.582(3) .
P3 F3 1.605(3) .
P3 F5A 1.606(5) .
F1 F5 1.768(18) .

loop_
_geom_torsion_atom_site_label_1
_geom_torsion_atom_site_label_2
_geom_torsion_atom_site_label_3
_geom_torsion_atom_site_label_4
_geom_torsion
_geom_torsion_site_symmetry_1
_geom_torsion_site_symmetry_4
P1 C1 C2 P2 -35.9(3) . .
Ni1 O1 Ni1 O1 -0.001 3_656 3_656
Ni1 O1 Ni1 P1 176.06(12) 3_656 .
C4 C3 P1 C1 -67.5(3) . .
C5 C3 P1 C1 58.3(3) . .
C4 C3 P1 C6 -179.7(3) . .
C5 C3 P1 C6 -53.9(3) . .
C4 C3 P1 Ni1 55.0(3) . .
C5 C3 P1 Ni1 -179.2(3) . .
C2 C1 P1 C3 154.5(2) . .
C2 C1 P1 C6 -93.2(3) . .
C2 C1 P1 Ni1 29.8(3) . .
C7 C6 P1 C3 177.9(3) . .
C8 C6 P1 C3 -57.3(3) . .
C7 C6 P1 C1 65.1(3) . .
C8 C6 P1 C1 -170.1(3) . .
C7 C6 P1 Ni1 -56.2(3) . .
C8 C6 P1 Ni1 68.6(3) . .
C1 C2 P2 C12 153.3(2) . .
C1 C2 P2 C9 -95.3(3) . .
C1 C2 P2 Ni1 28.8(3) . .
C14 C12 P2 C2 -83.2(3) . .
C13 C12 P2 C2 43.1(3) . .
C14 C12 P2 C9 164.2(3) . .
C13 C12 P2 C9 -69.4(3) . .
C14 C12 P2 Ni1 39.6(3) . .
C13 C12 P2 Ni1 165.9(2) . .
C11 C9 P2 C2 172.5(2) . .
C10 C9 P2 C2 47.0(3) . .
C11 C9 P2 C12 -74.6(3) . .
C10 C9 P2 C12 159.9(3) . .
C11 C9 P2 Ni1 50.1(3) . .
C10 C9 P2 Ni1 -75.3(3) . .
F2 P3 F1 F5 167.7(7) . .
F6 P3 F1 F5 -101.9(7) . .
F3 P3 F1 F5 78.6(7) . .
F5A P3 F1 F5 -14.4(7) . .
F4 P3 F5 F1 -179.6(3) . .
F2 P3 F5 F1 -30.4(15) . .
F6 P3 F5 F1 84.5(4) . .
F3 P3 F5 F1 -96.3(4) . .
F5A P3 F5 F1 148.2(15) . .
